data_7236692
loop_
_publ_author_name
'Tang, Yiwen'
'Kong, Ming'
'Tian, Xiaohe'
'Wang, Jinghang'
'Xie, Qingyuan'
'Wang, Aidong'
'Zhang, Qiong'
'Zhou, Hongping'
'Wu, Jieying'
'Tian, Yupeng'

_publ_section_title
;
 A series of terpyridine-based zinc(ii) complexes assembled for
 third-order nonlinear optical responses in the near-infrared region and
 recognizing lipid membranes
;
_journal_issue 31
_journal_name_full 'Journal of Materials Chemistry B'
_journal_page_first 6348
_journal_paper_doi 10.1039/C7TB01063J
_journal_volume 5
_journal_year 2017
_chemical_formula_moiety 'C37 H32 Cl2 N4 O2 Zn'
_chemical_formula_sum 'C37 H32 Cl2 N4 O2 Zn'
_chemical_formula_weight 700.94
_space_group_IT_number 14
_space_group_name_Hall '-P 2ybc'
_space_group_name_H-M_alt 'P 1 21/c 1'
_symmetry_cell_setting monoclinic
_symmetry_space_group_name_H-M 'P 1 21/c 1'
_atom_sites_solution_hydrogens geom
_atom_sites_solution_primary direct
_atom_sites_solution_secondary difmap
_audit_creation_method SHELXL-97
_audit_update_record
;
2017-04-19 deposited with the CCDC.
2017-06-26 downloaded from the CCDC.
;
_cell_angle_alpha 90.000(5)
_cell_angle_beta 109.537(5)
_cell_angle_gamma 90.000(5)
_cell_formula_units_Z 4
_cell_length_a 14.289(5)
_cell_length_b 14.212(5)
_cell_length_c 17.032(5)
_cell_measurement_reflns_used 8436
_cell_measurement_temperature 298(2)
_cell_measurement_theta_max 25.61
_cell_measurement_theta_min 2.16
_cell_volume 3259.6(19)
_computing_cell_refinement 'Bruker SMART'
_computing_data_collection 'Bruker SMART'
_computing_data_reduction 'Bruker SAINT'
_computing_molecular_graphics 'Bruker SHELXTL'
_computing_publication_material 'Bruker SHELXTL'
_computing_structure_refinement 'SHELXL-97 (Sheldrick, 1997)'
_computing_structure_solution 'SHELXS-97 (Sheldrick, 1990)'
_diffrn_ambient_temperature 298(2)
_diffrn_measured_fraction_theta_full 0.999
_diffrn_measured_fraction_theta_max 0.999
_diffrn_measurement_device_type 'CCD area detector'
_diffrn_measurement_method 'phi and omega scans'
_diffrn_radiation_monochromator graphite
_diffrn_radiation_source 'fine-focus sealed tube'
_diffrn_radiation_type MoK\a
_diffrn_radiation_wavelength 0.71069
_diffrn_reflns_av_R_equivalents 0.0241
_diffrn_reflns_av_sigmaI/netI 0.0224
_diffrn_reflns_limit_h_max 16
_diffrn_reflns_limit_h_min -16
_diffrn_reflns_limit_k_max 14
_diffrn_reflns_limit_k_min -16
_diffrn_reflns_limit_l_max 20
_diffrn_reflns_limit_l_min -20
_diffrn_reflns_number 22765
_diffrn_reflns_theta_full 25.00
_diffrn_reflns_theta_max 25.00
_diffrn_reflns_theta_min 1.51
_exptl_absorpt_coefficient_mu 0.958
_exptl_absorpt_correction_T_max 0.8315
_exptl_absorpt_correction_T_min 0.7621
_exptl_absorpt_correction_type multi-scan
_exptl_absorpt_process_details sadabs
_exptl_crystal_colour brown
_exptl_crystal_density_diffrn 1.428
_exptl_crystal_density_method 'not measured'
_exptl_crystal_description block
_exptl_crystal_F_000 1448
_exptl_crystal_size_max 0.30
_exptl_crystal_size_mid 0.20
_exptl_crystal_size_min 0.20
_refine_diff_density_max 0.321
_refine_diff_density_min -0.241
_refine_diff_density_rms 0.042
_refine_ls_extinction_method none
_refine_ls_goodness_of_fit_ref 1.052
_refine_ls_hydrogen_treatment constr
_refine_ls_matrix_type full
_refine_ls_number_parameters 417
_refine_ls_number_reflns 5734
_refine_ls_number_restraints 0
_refine_ls_restrained_S_all 1.052
_refine_ls_R_factor_all 0.0388
_refine_ls_R_factor_gt 0.0303
_refine_ls_shift/su_max 0.002
_refine_ls_shift/su_mean 0.000
_refine_ls_structure_factor_coef Fsqd
_refine_ls_weighting_details 'calc w=1/[\s^2^(Fo^2^)+(0.0354P)^2^+1.3472P] where P=(Fo^2^+2Fc^2^)/3'
_refine_ls_weighting_scheme calc
_refine_ls_wR_factor_gt 0.0741
_refine_ls_wR_factor_ref 0.0786
_reflns_number_gt 4807
_reflns_number_total 5734
_reflns_threshold_expression >2sigma(I)
_cod_data_source_file c7tb01063j2.cif
_cod_data_source_block 1
_cod_depositor_comments
;
The following automatic conversions were performed:

data item '_symmetry_cell_setting' value 'Monoclinic' was changed to
'monoclinic' in accordance with the
/home/saulius/struct/COD-crude-data/automatic-downloads/DataCite-retrospective/RSC/depositions/lib/dictionaries/cif_core.dic
dictionary named 'cif_core.dic' version 2.4.2 last updated on
2011-04-26.

Automatic conversion script
Id: cif_fix_values 6909 2019-04-08 15:41:33Z antanas 
;
_cod_original_sg_symbol_H-M 'P2(1)/c  '
_cod_database_code 7236692

loop_
_symmetry_equiv_pos_as_xyz
'x, y, z'
'-x, y+1/2, -z+1/2'
'-x, -y, -z'
'x, -y-1/2, z-1/2'

loop_
_atom_site_label
_atom_site_type_symbol
_atom_site_fract_x
_atom_site_fract_y
_atom_site_fract_z
_atom_site_U_iso_or_equiv
_atom_site_adp_type
_atom_site_occupancy
_atom_site_symmetry_multiplicity
_atom_site_calc_flag
_atom_site_refinement_flags
Zn1 Zn 0.961887(18) 1.157360(16) 0.362691(15) 0.03807(9) Uani 1 1 d .
Cl1 Cl 1.11460(4) 1.22239(4) 0.42492(4) 0.05155(16) Uani 1 1 d .
Cl2 Cl 0.84729(4) 1.26825(4) 0.30146(4) 0.05503(16) Uani 1 1 d .
O2 O 0.27365(12) 0.50234(13) 0.41508(10) 0.0562(4) Uani 1 1 d .
C24 C 0.84385(14) 0.88793(13) 0.26038(12) 0.0327(4) Uani 1 1 d .
H24 H 0.8417 0.8544 0.2129 0.039 Uiso 1 1 calc R
N3 N 0.99338(12) 1.09643(12) 0.25414(11) 0.0391(4) Uani 1 1 d .
N1 N 0.51943(13) 0.54719(13) 0.22307(11) 0.0447(4) Uani 1 1 d .
C28 C 0.96001(14) 1.00849(13) 0.23264(12) 0.0329(4) Uani 1 1 d .
N2 N 0.90637(11) 1.01934(11) 0.34969(10) 0.0326(4) Uani 1 1 d .
C22 C 0.72134(14) 0.77538(13) 0.28675(12) 0.0331(4) Uani 1 1 d .
C17 C 0.58588(15) 0.62169(14) 0.24419(13) 0.0362(5) Uani 1 1 d .
C29 C 0.98247(16) 0.95924(15) 0.17166(14) 0.0436(5) Uani 1 1 d .
H29 H 0.9594 0.8981 0.1581 0.052 Uiso 1 1 calc R
C16 C 0.45367(15) 0.53091(15) 0.27015(13) 0.0390(5) Uani 1 1 d .
C11 C 0.33551(15) 0.50654(16) 0.36857(13) 0.0422(5) Uani 1 1 d .
N4 N 0.91758(14) 1.13126(13) 0.47380(11) 0.0449(4) Uani 1 1 d .
C23 C 0.78931(14) 0.85677(13) 0.30982(12) 0.0327(4) Uani 1 1 d .
C26 C 0.80071(14) 0.90843(14) 0.38237(12) 0.0354(5) Uani 1 1 d .
H26 H 0.7692 0.8882 0.4191 0.042 Uiso 1 1 calc R
C25 C 0.90116(14) 0.96876(13) 0.28189(12) 0.0310(4) Uani 1 1 d .
C33 C 0.86935(14) 1.04963(14) 0.47352(12) 0.0357(5) Uani 1 1 d .
C19 C 0.71143(15) 0.71864(15) 0.21787(13) 0.0402(5) Uani 1 1 d .
H19 H 0.7495 0.7319 0.1844 0.048 Uiso 1 1 calc R
C30 C 1.04006(18) 1.00239(18) 0.13092(16) 0.0539(6) Uani 1 1 d .
H30 H 1.0565 0.9704 0.0897 0.065 Uiso 1 1 calc R
C8 C 0.52779(16) 0.47307(15) 0.16857(13) 0.0398(5) Uani 1 1 d .
C12 C 0.31605(16) 0.57890(16) 0.31086(14) 0.0443(5) Uani 1 1 d .
H12 H 0.2632 0.6196 0.3052 0.053 Uiso 1 1 calc R
C14 C 0.41143(17) 0.44410(17) 0.37484(15) 0.0485(6) Uani 1 1 d .
H14 H 0.4231 0.3938 0.4119 0.058 Uiso 1 1 calc R
C20 C 0.59354(18) 0.67947(16) 0.31195(15) 0.0497(6) Uani 1 1 d .
H20 H 0.5531 0.6684 0.3438 0.060 Uiso 1 1 calc R
C34 C 0.83440(16) 1.02659(16) 0.53773(13) 0.0422(5) Uani 1 1 d .
H34 H 0.8027 0.9694 0.5373 0.051 Uiso 1 1 calc R
O1 O 0.52914(15) 0.24802(15) 0.01379(13) 0.0801(6) Uani 1 1 d .
C18 C 0.64704(16) 0.64345(16) 0.19764(13) 0.0429(5) Uani 1 1 d .
H18 H 0.6442 0.6063 0.1519 0.051 Uiso 1 1 calc R
C7 C 0.44964(17) 0.45660(17) 0.09573(14) 0.0480(6) Uani 1 1 d .
H7 H 0.3943 0.4958 0.0810 0.058 Uiso 1 1 calc R
C3 C 0.53504(19) 0.32430(17) 0.06496(15) 0.0515(6) Uani 1 1 d .
C21 C 0.66004(18) 0.75268(16) 0.33243(15) 0.0492(6) Uani 1 1 d .
H21 H 0.6643 0.7888 0.3790 0.059 Uiso 1 1 calc R
C27 C 0.85780(14) 0.98865(14) 0.40010(12) 0.0329(4) Uani 1 1 d .
C15 C 0.47036(16) 0.45694(16) 0.32537(15) 0.0467(5) Uani 1 1 d .
H15 H 0.5218 0.4150 0.3296 0.056 Uiso 1 1 calc R
C36 C 0.8945(2) 1.17287(19) 0.60131(16) 0.0582(7) Uani 1 1 d .
H36 H 0.9030 1.2168 0.6436 0.070 Uiso 1 1 calc R
C35 C 0.84712(17) 1.08952(18) 0.60246(14) 0.0504(6) Uani 1 1 d .
H35 H 0.8238 1.0754 0.6460 0.061 Uiso 1 1 calc R
C10 C 0.3002(2) 0.4425(2) 0.48614(16) 0.0660(7) Uani 1 1 d .
H10A H 0.3695 0.4511 0.5193 0.079 Uiso 1 1 calc R
H10B H 0.2897 0.3771 0.4692 0.079 Uiso 1 1 calc R
C13 C 0.37482(16) 0.59076(16) 0.26187(14) 0.0444(5) Uani 1 1 d .
H13 H 0.3613 0.6393 0.2231 0.053 Uiso 1 1 calc R
C4 C 0.61392(19) 0.34109(18) 0.13722(17) 0.0580(7) Uani 1 1 d .
H4 H 0.6698 0.3027 0.1513 0.070 Uiso 1 1 calc R
C2 C 0.6177(2) 0.2152(2) 0.00136(18) 0.0692(8) Uani 1 1 d .
H2A H 0.6112 0.1485 -0.0116 0.083 Uiso 1 1 calc R
H2B H 0.6735 0.2233 0.0524 0.083 Uiso 1 1 calc R
C5 C 0.60935(17) 0.41534(17) 0.18850(15) 0.0522(6) Uani 1 1 d .
H5 H 0.6624 0.4262 0.2372 0.063 Uiso 1 1 calc R
C37 C 0.9294(2) 1.19087(18) 0.53698(15) 0.0581(7) Uani 1 1 d .
H37 H 0.9627 1.2471 0.5374 0.070 Uiso 1 1 calc R
C31 C 1.07248(19) 1.09223(18) 0.15176(17) 0.0564(6) Uani 1 1 d .
H31 H 1.1104 1.1226 0.1245 0.068 Uiso 1 1 calc R
C32 C 1.04812(18) 1.13675(16) 0.21349(16) 0.0502(6) Uani 1 1 d .
H32 H 1.0707 1.1978 0.2278 0.060 Uiso 1 1 calc R
C6 C 0.45362(19) 0.38213(19) 0.04487(14) 0.0543(6) Uani 1 1 d .
H6 H 0.4004 0.3711 -0.0036 0.065 Uiso 1 1 calc R
C9 C 0.2344(2) 0.4696(3) 0.53536(19) 0.0934(12) Uani 1 1 d .
H9A H 0.2462 0.5342 0.5523 0.140 Uiso 1 1 calc R
H9B H 0.2490 0.4303 0.5838 0.140 Uiso 1 1 calc R
H9C H 0.1661 0.4617 0.5014 0.140 Uiso 1 1 calc R
C1 C 0.6374(3) 0.2657(3) -0.0662(2) 0.0925(10) Uani 1 1 d .
H1A H 0.5795 0.2636 -0.1153 0.139 Uiso 1 1 calc R
H1B H 0.6921 0.2368 -0.0776 0.139 Uiso 1 1 calc R
H1C H 0.6534 0.3301 -0.0501 0.139 Uiso 1 1 calc R

loop_
_atom_site_aniso_label
_atom_site_aniso_U_11
_atom_site_aniso_U_22
_atom_site_aniso_U_33
_atom_site_aniso_U_23
_atom_site_aniso_U_13
_atom_site_aniso_U_12
Zn1 0.04129(15) 0.02866(14) 0.04387(15) -0.00198(10) 0.01370(11) -0.00647(10)
Cl1 0.0466(3) 0.0430(3) 0.0574(4) 0.0048(3) 0.0072(3) -0.0127(2)
Cl2 0.0520(3) 0.0427(3) 0.0633(4) 0.0022(3) 0.0099(3) 0.0050(3)
O2 0.0494(9) 0.0730(12) 0.0543(10) 0.0066(9) 0.0282(8) -0.0046(8)
C24 0.0356(10) 0.0259(10) 0.0377(11) -0.0013(8) 0.0137(9) 0.0000(8)
N3 0.0414(9) 0.0318(9) 0.0490(10) -0.0025(8) 0.0218(8) -0.0053(8)
N1 0.0501(11) 0.0391(10) 0.0539(11) -0.0116(9) 0.0291(9) -0.0168(9)
C28 0.0322(10) 0.0278(10) 0.0398(11) 0.0015(8) 0.0135(9) 0.0005(8)
N2 0.0326(8) 0.0275(9) 0.0380(9) 0.0001(7) 0.0121(7) -0.0010(7)
C22 0.0338(10) 0.0269(10) 0.0399(11) 0.0028(8) 0.0140(9) -0.0018(8)
C17 0.0383(11) 0.0315(11) 0.0401(12) 0.0001(9) 0.0149(9) -0.0063(9)
C29 0.0501(13) 0.0328(12) 0.0545(14) -0.0058(10) 0.0261(11) -0.0055(10)
C16 0.0395(11) 0.0360(12) 0.0446(12) -0.0074(10) 0.0181(9) -0.0114(9)
C11 0.0383(11) 0.0482(13) 0.0428(12) -0.0031(10) 0.0170(10) -0.0120(10)
N4 0.0523(11) 0.0398(10) 0.0431(11) -0.0080(8) 0.0165(9) -0.0104(9)
C23 0.0318(10) 0.0258(10) 0.0399(11) 0.0034(8) 0.0115(9) 0.0020(8)
C26 0.0364(10) 0.0345(11) 0.0379(11) 0.0030(9) 0.0159(9) -0.0038(9)
C25 0.0311(10) 0.0263(10) 0.0359(11) 0.0016(8) 0.0113(8) 0.0018(8)
C33 0.0346(10) 0.0352(11) 0.0358(11) -0.0009(9) 0.0098(9) -0.0006(9)
C19 0.0428(12) 0.0430(13) 0.0400(12) -0.0028(10) 0.0208(10) -0.0126(10)
C30 0.0625(15) 0.0517(15) 0.0613(16) -0.0077(12) 0.0391(13) -0.0052(12)
C8 0.0440(12) 0.0369(12) 0.0441(12) -0.0042(10) 0.0220(10) -0.0129(10)
C12 0.0390(11) 0.0432(13) 0.0520(13) -0.0002(11) 0.0169(10) -0.0011(10)
C14 0.0502(13) 0.0444(13) 0.0544(14) 0.0122(11) 0.0223(11) -0.0026(11)
C20 0.0607(14) 0.0441(13) 0.0592(15) -0.0122(11) 0.0400(12) -0.0190(11)
C34 0.0423(12) 0.0428(13) 0.0426(12) -0.0009(10) 0.0157(10) -0.0010(10)
O1 0.0779(13) 0.0817(14) 0.0851(14) -0.0466(12) 0.0330(11) -0.0129(11)
C18 0.0509(13) 0.0445(13) 0.0374(12) -0.0101(10) 0.0204(10) -0.0149(10)
C7 0.0457(12) 0.0484(14) 0.0491(13) 0.0001(11) 0.0148(10) -0.0043(11)
C3 0.0579(15) 0.0496(14) 0.0528(14) -0.0127(11) 0.0262(12) -0.0100(12)
C21 0.0644(15) 0.0389(13) 0.0565(14) -0.0180(11) 0.0364(12) -0.0176(11)
C27 0.0321(10) 0.0322(11) 0.0336(11) 0.0021(8) 0.0098(8) 0.0002(8)
C15 0.0434(12) 0.0426(13) 0.0582(14) 0.0020(11) 0.0221(11) 0.0012(10)
C36 0.0675(16) 0.0607(17) 0.0479(14) -0.0203(12) 0.0211(13) -0.0062(13)
C35 0.0519(13) 0.0638(16) 0.0382(13) -0.0044(11) 0.0186(10) 0.0027(12)
C10 0.0627(16) 0.085(2) 0.0561(16) 0.0137(15) 0.0269(13) -0.0110(15)
C13 0.0484(12) 0.0395(12) 0.0475(13) 0.0058(10) 0.0190(10) -0.0052(10)
C4 0.0497(14) 0.0532(15) 0.0693(17) -0.0146(13) 0.0175(13) 0.0021(12)
C2 0.088(2) 0.0579(17) 0.0642(17) -0.0089(14) 0.0284(16) 0.0090(15)
C5 0.0455(13) 0.0535(15) 0.0530(14) -0.0139(12) 0.0103(11) -0.0057(11)
C37 0.0730(17) 0.0477(14) 0.0542(15) -0.0190(12) 0.0221(13) -0.0193(13)
C31 0.0626(15) 0.0498(15) 0.0742(17) -0.0011(13) 0.0457(14) -0.0109(12)
C32 0.0542(14) 0.0360(12) 0.0690(16) -0.0031(11) 0.0322(12) -0.0125(11)
C6 0.0580(15) 0.0628(16) 0.0382(13) -0.0073(12) 0.0111(11) -0.0099(13)
C9 0.074(2) 0.156(4) 0.0639(19) 0.020(2) 0.0406(16) 0.001(2)
C1 0.104(3) 0.091(2) 0.090(2) 0.016(2) 0.041(2) -0.002(2)

loop_
_atom_type_symbol
_atom_type_description
_atom_type_scat_dispersion_real
_atom_type_scat_dispersion_imag
_atom_type_scat_source
C C 0.0033 0.0016 'International Tables Vol C Tables 4.2.6.8 and 6.1.1.4'
H H 0.0000 0.0000 'International Tables Vol C Tables 4.2.6.8 and 6.1.1.4'
N N 0.0061 0.0033 'International Tables Vol C Tables 4.2.6.8 and 6.1.1.4'
O O 0.0106 0.0060 'International Tables Vol C Tables 4.2.6.8 and 6.1.1.4'
Cl Cl 0.1484 0.1585 'International Tables Vol C Tables 4.2.6.8 and 6.1.1.4'
Zn Zn 0.2839 1.4301 'International Tables Vol C Tables 4.2.6.8 and 6.1.1.4'

loop_
_geom_angle_atom_site_label_1
_geom_angle_atom_site_label_2
_geom_angle_atom_site_label_3
_geom_angle
N2 Zn1 N4 74.23(6)
N2 Zn1 N3 73.88(6)
N4 Zn1 N3 147.19(7)
N2 Zn1 Cl2 114.38(5)
N4 Zn1 Cl2 98.09(6)
N3 Zn1 Cl2 101.83(5)
N2 Zn1 Cl1 134.21(5)
N4 Zn1 Cl1 99.97(5)
N3 Zn1 Cl1 96.68(5)
Cl2 Zn1 Cl1 111.41(3)
C11 O2 C10 118.54(19)
C25 C24 C23 120.17(18)
C25 C24 H24 119.9
C23 C24 H24 119.9
C32 N3 C28 118.28(19)
C32 N3 Zn1 125.57(15)
C28 N3 Zn1 115.95(13)
C17 N1 C8 122.01(17)
C17 N1 C16 119.65(17)
C8 N1 C16 116.88(16)
N3 C28 C29 121.84(18)
N3 C28 C25 114.60(17)
C29 C28 C25 123.53(18)
C25 N2 C27 118.96(16)
C25 N2 Zn1 120.12(13)
C27 N2 Zn1 119.55(13)
C21 C22 C19 115.59(18)
C21 C22 C23 120.96(18)
C19 C22 C23 123.42(18)
N1 C17 C20 121.54(19)
N1 C17 C18 121.72(19)
C20 C17 C18 116.73(19)
C28 C29 C30 118.7(2)
C28 C29 H29 120.6
C30 C29 H29 120.6
C15 C16 C13 119.3(2)
C15 C16 N1 120.4(2)
C13 C16 N1 120.3(2)
O2 C11 C14 124.8(2)
O2 C11 C12 115.3(2)
C14 C11 C12 120.0(2)
C37 N4 C33 118.4(2)
C37 N4 Zn1 125.89(16)
C33 N4 Zn1 115.60(14)
C24 C23 C26 116.26(18)
C24 C23 C22 122.54(18)
C26 C23 C22 121.19(18)
C27 C26 C23 120.93(18)
C27 C26 H26 119.5
C23 C26 H26 119.5
N2 C25 C24 121.95(18)
N2 C25 C28 113.84(16)
C24 C25 C28 124.20(18)
N4 C33 C34 121.29(19)
N4 C33 C27 114.70(18)
C34 C33 C27 124.01(19)
C18 C19 C22 122.14(19)
C18 C19 H19 118.9
C22 C19 H19 118.9
C31 C30 C29 119.4(2)
C31 C30 H30 120.3
C29 C30 H30 120.3
C5 C8 C7 119.0(2)
C5 C8 N1 121.8(2)
C7 C8 N1 119.2(2)
C13 C12 C11 120.2(2)
C13 C12 H12 119.9
C11 C12 H12 119.9
C11 C14 C15 119.3(2)
C11 C14 H14 120.3
C15 C14 H14 120.3
C21 C20 C17 120.9(2)
C21 C20 H20 119.5
C17 C20 H20 119.5
C35 C34 C33 119.4(2)
C35 C34 H34 120.3
C33 C34 H34 120.3
C3 O1 C2 118.8(2)
C19 C18 C17 121.5(2)
C19 C18 H18 119.3
C17 C18 H18 119.3
C6 C7 C8 120.1(2)
C6 C7 H7 119.9
C8 C7 H7 119.9
C6 C3 O1 116.6(2)
C6 C3 C4 119.3(2)
O1 C3 C4 124.0(2)
C20 C21 C22 123.1(2)
C20 C21 H21 118.5
C22 C21 H21 118.5
N2 C27 C26 121.58(18)
N2 C27 C33 114.39(17)
C26 C27 C33 124.02(18)
C16 C15 C14 120.9(2)
C16 C15 H15 119.6
C14 C15 H15 119.6
C35 C36 C37 119.2(2)
C35 C36 H36 120.4
C37 C36 H36 120.4
C36 C35 C34 118.8(2)
C36 C35 H35 120.6
C34 C35 H35 120.6
O2 C10 C9 106.4(2)
O2 C10 H10A 110.4
C9 C10 H10A 110.4
O2 C10 H10B 110.4
C9 C10 H10B 110.4
H10A C10 H10B 108.6
C12 C13 C16 120.3(2)
C12 C13 H13 119.9
C16 C13 H13 119.9
C3 C4 C5 119.7(2)
C3 C4 H4 120.1
C5 C4 H4 120.1
O1 C2 C1 111.6(3)
O1 C2 H2A 109.3
C1 C2 H2A 109.3
O1 C2 H2B 109.3
C1 C2 H2B 109.3
H2A C2 H2B 108.0
C8 C5 C4 121.0(2)
C8 C5 H5 119.5
C4 C5 H5 119.5
N4 C37 C36 123.0(2)
N4 C37 H37 118.5
C36 C37 H37 118.5
C30 C31 C32 118.8(2)
C30 C31 H31 120.6
C32 C31 H31 120.6
N3 C32 C31 123.0(2)
N3 C32 H32 118.5
C31 C32 H32 118.5
C3 C6 C7 120.8(2)
C3 C6 H6 119.6
C7 C6 H6 119.6
C10 C9 H9A 109.5
C10 C9 H9B 109.5
H9A C9 H9B 109.5
C10 C9 H9C 109.5
H9A C9 H9C 109.5
H9B C9 H9C 109.5
C2 C1 H1A 109.5
C2 C1 H1B 109.5
H1A C1 H1B 109.5
C2 C1 H1C 109.5
H1A C1 H1C 109.5
H1B C1 H1C 109.5

loop_
_geom_bond_atom_site_label_1
_geom_bond_atom_site_label_2
_geom_bond_distance
Zn1 N2 2.0997(17)
Zn1 N4 2.2184(19)
Zn1 N3 2.2196(18)
Zn1 Cl2 2.2606(8)
Zn1 Cl1 2.2787(9)
O2 C11 1.371(3)
O2 C10 1.423(3)
C24 C25 1.387(3)
C24 C23 1.397(3)
C24 H24 0.9300
N3 C32 1.335(3)
N3 C28 1.344(2)
N1 C17 1.387(3)
N1 C8 1.435(3)
N1 C16 1.443(3)
C28 C29 1.376(3)
C28 C25 1.484(3)
N2 C25 1.341(2)
N2 C27 1.344(3)
C22 C21 1.390(3)
C22 C19 1.391(3)
C22 C23 1.477(3)
C17 C20 1.391(3)
C17 C18 1.397(3)
C29 C30 1.384(3)
C29 H29 0.9300
C16 C15 1.377(3)
C16 C13 1.381(3)
C11 C14 1.378(3)
C11 C12 1.385(3)
N4 C37 1.335(3)
N4 C33 1.349(3)
C23 C26 1.399(3)
C26 C27 1.375(3)
C26 H26 0.9300
C33 C34 1.385(3)
C33 C27 1.485(3)
C19 C18 1.377(3)
C19 H19 0.9300
C30 C31 1.364(3)
C30 H30 0.9300
C8 C5 1.372(3)
C8 C7 1.384(3)
C12 C13 1.378(3)
C12 H12 0.9300
C14 C15 1.388(3)
C14 H14 0.9300
C20 C21 1.373(3)
C20 H20 0.9300
C34 C35 1.384(3)
C34 H34 0.9300
O1 C3 1.376(3)
O1 C2 1.430(3)
C18 H18 0.9300
C7 C6 1.381(3)
C7 H7 0.9300
C3 C6 1.371(4)
C3 C4 1.383(3)
C21 H21 0.9300
C15 H15 0.9300
C36 C35 1.368(4)
C36 C37 1.371(4)
C36 H36 0.9300
C35 H35 0.9300
C10 C9 1.503(4)
C10 H10A 0.9700
C10 H10B 0.9700
C13 H13 0.9300
C4 C5 1.385(3)
C4 H4 0.9300
C2 C1 1.462(4)
C2 H2A 0.9700
C2 H2B 0.9700
C5 H5 0.9300
C37 H37 0.9300
C31 C32 1.368(3)
C31 H31 0.9300
C32 H32 0.9300
C6 H6 0.9300
C9 H9A 0.9600
C9 H9B 0.9600
C9 H9C 0.9600
C1 H1A 0.9600
C1 H1B 0.9600
C1 H1C 0.9600

loop_
_geom_torsion_atom_site_label_1
_geom_torsion_atom_site_label_2
_geom_torsion_atom_site_label_3
_geom_torsion_atom_site_label_4
_geom_torsion
N2 Zn1 N3 C32 -172.2(2)
N4 Zn1 N3 C32 -158.22(18)
Cl2 Zn1 N3 C32 75.59(19)
Cl1 Zn1 N3 C32 -37.99(19)
N2 Zn1 N3 C28 2.55(14)
N4 Zn1 N3 C28 16.5(2)
Cl2 Zn1 N3 C28 -109.69(14)
Cl1 Zn1 N3 C28 136.72(14)
C32 N3 C28 C29 1.3(3)
Zn1 N3 C28 C29 -173.80(16)
C32 N3 C28 C25 179.11(19)
Zn1 N3 C28 C25 4.0(2)
N4 Zn1 N2 C25 177.96(15)
N3 Zn1 N2 C25 -9.84(14)
Cl2 Zn1 N2 C25 86.09(14)
Cl1 Zn1 N2 C25 -93.40(14)
N4 Zn1 N2 C27 11.45(14)
N3 Zn1 N2 C27 -176.35(15)
Cl2 Zn1 N2 C27 -80.42(14)
Cl1 Zn1 N2 C27 100.08(14)
C8 N1 C17 C20 -163.4(2)
C16 N1 C17 C20 2.5(3)
C8 N1 C17 C18 17.8(3)
C16 N1 C17 C18 -176.3(2)
N3 C28 C29 C30 -0.8(3)
C25 C28 C29 C30 -178.4(2)
C17 N1 C16 C15 -106.1(2)
C8 N1 C16 C15 60.4(3)
C17 N1 C16 C13 72.2(3)
C8 N1 C16 C13 -121.2(2)
C10 O2 C11 C14 13.5(3)
C10 O2 C11 C12 -167.8(2)
N2 Zn1 N4 C37 177.0(2)
N3 Zn1 N4 C37 163.08(18)
Cl2 Zn1 N4 C37 -69.9(2)
Cl1 Zn1 N4 C37 43.7(2)
N2 Zn1 N4 C33 -7.09(14)
N3 Zn1 N4 C33 -21.0(2)
Cl2 Zn1 N4 C33 106.05(15)
Cl1 Zn1 N4 C33 -140.41(14)
C25 C24 C23 C26 -3.2(3)
C25 C24 C23 C22 175.38(17)
C21 C22 C23 C24 -172.8(2)
C19 C22 C23 C24 5.1(3)
C21 C22 C23 C26 5.8(3)
C19 C22 C23 C26 -176.34(19)
C24 C23 C26 C27 4.0(3)
C22 C23 C26 C27 -174.65(18)
C27 N2 C25 C24 2.8(3)
Zn1 N2 C25 C24 -163.84(14)
C27 N2 C25 C28 -178.43(16)
Zn1 N2 C25 C28 15.0(2)
C23 C24 C25 N2 -0.1(3)
C23 C24 C25 C28 -178.74(18)
N3 C28 C25 N2 -11.9(2)
C29 C28 C25 N2 165.84(19)
N3 C28 C25 C24 166.88(18)
C29 C28 C25 C24 -15.4(3)
C37 N4 C33 C34 -1.3(3)
Zn1 N4 C33 C34 -177.53(15)
C37 N4 C33 C27 178.8(2)
Zn1 N4 C33 C27 2.5(2)
C21 C22 C19 C18 -1.7(3)
C23 C22 C19 C18 -179.7(2)
C28 C29 C30 C31 -0.3(4)
C17 N1 C8 C5 62.0(3)
C16 N1 C8 C5 -104.2(2)
C17 N1 C8 C7 -120.9(2)
C16 N1 C8 C7 72.9(3)
O2 C11 C12 C13 178.78(19)
C14 C11 C12 C13 -2.5(3)
O2 C11 C14 C15 -178.7(2)
C12 C11 C14 C15 2.7(3)
N1 C17 C20 C21 179.6(2)
C18 C17 C20 C21 -1.5(4)
N4 C33 C34 C35 1.5(3)
C27 C33 C34 C35 -178.53(19)
C22 C19 C18 C17 1.8(4)
N1 C17 C18 C19 178.7(2)
C20 C17 C18 C19 -0.2(3)
C5 C8 C7 C6 1.0(3)
N1 C8 C7 C6 -176.1(2)
C2 O1 C3 C6 147.7(3)
C2 O1 C3 C4 -37.2(4)
C17 C20 C21 C22 1.7(4)
C19 C22 C21 C20 -0.1(4)
C23 C22 C21 C20 178.0(2)
C25 N2 C27 C26 -2.0(3)
Zn1 N2 C27 C26 164.67(14)
C25 N2 C27 C33 179.53(16)
Zn1 N2 C27 C33 -13.8(2)
C23 C26 C27 N2 -1.5(3)
C23 C26 C27 C33 176.86(18)
N4 C33 C27 N2 6.8(2)
C34 C33 C27 N2 -173.11(19)
N4 C33 C27 C26 -171.61(19)
C34 C33 C27 C26 8.5(3)
C13 C16 C15 C14 -2.5(3)
N1 C16 C15 C14 175.9(2)
C11 C14 C15 C16 -0.2(3)
C37 C36 C35 C34 -1.1(4)
C33 C34 C35 C36 -0.3(3)
C11 O2 C10 C9 166.5(2)
C11 C12 C13 C16 -0.2(3)
C15 C16 C13 C12 2.7(3)
N1 C16 C13 C12 -175.66(19)
C6 C3 C4 C5 0.5(4)
O1 C3 C4 C5 -174.4(2)
C3 O1 C2 C1 -86.2(3)
C7 C8 C5 C4 -0.4(4)
N1 C8 C5 C4 176.6(2)
C3 C4 C5 C8 -0.3(4)
C33 N4 C37 C36 -0.1(4)
Zn1 N4 C37 C36 175.7(2)
C35 C36 C37 N4 1.3(4)
C29 C30 C31 C32 0.9(4)
C28 N3 C32 C31 -0.7(4)
Zn1 N3 C32 C31 173.90(19)
C30 C31 C32 N3 -0.4(4)
O1 C3 C6 C7 175.4(2)
C4 C3 C6 C7 0.1(4)
C8 C7 C6 C3 -0.8(4)
